data_7200742
loop_
_publ_author_name
'Almeida, Manuel'
'Gama, Vasco'
'Santos, Isabel C.'
'Graf, David'
'Brooks, James S.'

_publ_section_title
;
 Counterion dimerisation effects in the two-chain compound
 (Per)2[Co(mnt)2]: structure and anomalous pressure dependence of the
 electrical transport properties
;
_journal_issue 6
_journal_name_full CrystEngComm
_journal_page_first 1103
_journal_paper_doi 10.1039/b820995m
_journal_volume 11
_journal_year 2009
_chemical_formula_moiety '2(C20 H12), C8 Co N4 S4'
_chemical_formula_sum 'C48 H24 Co N4 S4'
_chemical_formula_weight 843.88
_chemical_name_common Per2(Co(mnt)2)
_chemical_name_systematic
;
Per2[Co(mnt)2]
;
_space_group_IT_number 14
_symmetry_cell_setting monoclinic
_symmetry_space_group_name_Hall '-P 2yn'
_symmetry_space_group_name_H-M 'P 1 21/n 1'
_atom_sites_solution_hydrogens geom
_atom_sites_solution_primary direct
_atom_sites_solution_secondary difmap
_audit_creation_method SHELXL-97
_cell_angle_alpha 90.00
_cell_angle_beta 92.0160(10)
_cell_angle_gamma 90.00
_cell_formula_units_Z 2
_cell_length_a 17.5429(4)
_cell_length_b 4.06590(10)
_cell_length_c 25.0320(5)
_cell_measurement_temperature 150(2)
_cell_volume 1784.37(7)
_computing_cell_refinement 'Bruker SMART, (Bruker, 2004)'
_computing_data_collection 'Bruker SMART, (Bruker, 2004)'
_computing_data_reduction 'Bruker SAINT, (Bruker, 2004)'
_computing_molecular_graphics ORTEP3(Farrugia,1997)
_computing_publication_material 'WinGX (Farrugia, 1999)'
_computing_structure_refinement 'SHELXL-97 (Sheldrick, 1997)'
_computing_structure_solution 'SIR97 (Altomare, 1999)'
_diffrn_ambient_temperature 150(2)
_diffrn_measured_fraction_theta_full 0.795
_diffrn_measured_fraction_theta_max 0.795
_diffrn_measurement_device_type 'Bruker-AXS APEX- CCD area-detector'
_diffrn_measurement_method '\f and \w'
_diffrn_radiation_monochromator graphite
_diffrn_radiation_source 'fine-focus sealed tube'
_diffrn_radiation_type MoK\a
_diffrn_radiation_wavelength 0.71073
_diffrn_reflns_av_R_equivalents 0.0636
_diffrn_reflns_av_sigmaI/netI 0.1026
_diffrn_reflns_limit_h_max 23
_diffrn_reflns_limit_h_min -23
_diffrn_reflns_limit_k_max 4
_diffrn_reflns_limit_k_min -5
_diffrn_reflns_limit_l_max 33
_diffrn_reflns_limit_l_min -33
_diffrn_reflns_number 12212
_diffrn_reflns_theta_full 28.41
_diffrn_reflns_theta_max 28.41
_diffrn_reflns_theta_min 3.26
_exptl_absorpt_coefficient_mu 0.760
_exptl_absorpt_correction_T_max 0.9630
_exptl_absorpt_correction_T_min 0.6583
_exptl_absorpt_correction_type multi-scan
_exptl_absorpt_process_details 'SADABS; Sheldrick,2004'
_exptl_crystal_colour black
_exptl_crystal_density_diffrn 1.571
_exptl_crystal_density_method 'not measured'
_exptl_crystal_description needle
_exptl_crystal_F_000 862
_exptl_crystal_size_max 0.60
_exptl_crystal_size_mid 0.06
_exptl_crystal_size_min 0.05
_refine_diff_density_max 0.250
_refine_diff_density_min -0.461
_refine_diff_density_rms 0.049
_refine_ls_extinction_method none
_refine_ls_goodness_of_fit_ref 0.822
_refine_ls_hydrogen_treatment constr
_refine_ls_matrix_type full
_refine_ls_number_parameters 272
_refine_ls_number_reflns 3576
_refine_ls_number_restraints 0
_refine_ls_restrained_S_all 0.822
_refine_ls_R_factor_all 0.0765
_refine_ls_R_factor_gt 0.0440
_refine_ls_shift/su_max 0.001
_refine_ls_shift/su_mean 0.000
_refine_ls_structure_factor_coef Fsqd
_refine_ls_weighting_details 'calc w=1/[\s^2^(Fo^2^)+(0.0221P)^2^+0.0000P] where P=(Fo^2^+2Fc^2^)/3'
_refine_ls_weighting_scheme calc
_refine_ls_wR_factor_gt 0.0799
_refine_ls_wR_factor_ref 0.0855
_reflns_number_gt 2278
_reflns_number_total 3576
_reflns_threshold_expression >2sigma(I)
_cod_data_source_file b820995m.txt
_cod_data_source_block p21n
_cod_original_sg_symbol_H-M 'P 21/n'
_cod_database_code 7200742

loop_
_symmetry_equiv_pos_as_xyz
'x, y, z'
'-x+1/2, y+1/2, -z+1/2'
'-x, -y, -z'
'x-1/2, -y-1/2, z-1/2'

loop_
_atom_site_label
_atom_site_type_symbol
_atom_site_fract_x
_atom_site_fract_y
_atom_site_fract_z
_atom_site_U_iso_or_equiv
_atom_site_adp_type
_atom_site_occupancy
_atom_site_symmetry_multiplicity
_atom_site_calc_flag
_atom_site_refinement_flags
_atom_site_disorder_assembly
_atom_site_disorder_group
Co1 Co 0.50064(4) 0.39190(12) 0.49137(2) 0.02124(14) Uani 0.50 1 d P . .
S1 S 0.38778(4) 0.46408(17) 0.46245(2) 0.03740(17) Uani 1 1 d . . .
S2 S 0.46970(7) 0.2630(7) 0.57121(7) 0.0274(6) Uani 0.505(5) 1 d P . 1
S3 S 0.46652(7) 0.0899(7) 0.55861(6) 0.0221(5) Uani 0.495(5) 1 d P . 2
C1 C 0.33726(14) 0.2526(6) 0.50900(9) 0.0301(5) Uani 1 1 d . . .
C2 C 0.37189(15) 0.1297(6) 0.55436(9) 0.0324(5) Uani 1 1 d . . .
C3 C 0.25698(17) 0.2072(6) 0.49868(10) 0.0375(6) Uani 1 1 d . . .
C4 C 0.33238(16) -0.0534(6) 0.59363(9) 0.0351(6) Uani 1 1 d . . .
C10 C 0.54762(12) 0.6856(4) 0.17453(8) 0.0211(4) Uani 1 1 d . . .
C11 C 0.54558(12) 0.5995(4) 0.22963(8) 0.0202(4) Uani 1 1 d . . .
C12 C 0.60234(13) 0.7217(5) 0.26468(8) 0.0247(5) Uani 1 1 d . . .
H12 H 0.6013 0.6649 0.3015 0.030 Uiso 1 1 calc R . .
C13 C 0.66032(13) 0.9237(5) 0.24744(9) 0.0267(5) Uani 1 1 d . . .
H13 H 0.6978 1.0052 0.2724 0.032 Uiso 1 1 calc R . .
C14 C 0.66357(13) 1.0061(5) 0.19428(9) 0.0269(5) Uani 1 1 d . . .
H14 H 0.7035 1.1439 0.1827 0.032 Uiso 1 1 calc R . .
C15 C 0.60811(13) 0.8878(5) 0.15667(9) 0.0236(4) Uani 1 1 d . . .
C16 C 0.61134(14) 0.9700(5) 0.10219(9) 0.0287(5) Uani 1 1 d . . .
H16 H 0.6517 1.1040 0.0903 0.034 Uiso 1 1 calc R . .
C17 C 0.55683(14) 0.8584(5) 0.06627(9) 0.0307(5) Uani 1 1 d . . .
H17 H 0.5598 0.9147 0.0296 0.037 Uiso 1 1 calc R . .
C18 C 0.49722(14) 0.6638(5) 0.08290(9) 0.0269(5) Uani 1 1 d . . .
H18 H 0.4597 0.5902 0.0574 0.032 Uiso 1 1 calc R . .
C19 C 0.49119(12) 0.5732(4) 0.13670(8) 0.0203(4) Uani 1 1 d . . .
C20 C 0.42878(13) 0.3678(5) 0.15483(8) 0.0215(4) Uani 1 1 d . . .
C21 C 0.37111(13) 0.2523(5) 0.11994(9) 0.0267(5) Uani 1 1 d . . .
H21 H 0.3724 0.3077 0.0831 0.032 Uiso 1 1 calc R . .
C22 C 0.31183(14) 0.0579(5) 0.13762(10) 0.0304(5) Uani 1 1 d . . .
H22 H 0.2725 -0.0120 0.1131 0.036 Uiso 1 1 calc R . .
C23 C 0.31006(13) -0.0328(5) 0.19027(10) 0.0284(5) Uani 1 1 d . . .
H23 H 0.2703 -0.1716 0.2017 0.034 Uiso 1 1 calc R . .
C24 C 0.36617(13) 0.0763(5) 0.22761(9) 0.0245(5) Uani 1 1 d . . .
C25 C 0.36441(13) -0.0115(5) 0.28195(9) 0.0277(5) Uani 1 1 d . . .
H25 H 0.3248 -0.1499 0.2938 0.033 Uiso 1 1 calc R . .
C26 C 0.41904(14) 0.0995(5) 0.31811(9) 0.0300(5) Uani 1 1 d . . .
H26 H 0.4163 0.0416 0.3548 0.036 Uiso 1 1 calc R . .
C27 C 0.47856(14) 0.2971(5) 0.30132(9) 0.0263(5) Uani 1 1 d . . .
H27 H 0.5164 0.3695 0.3268 0.032 Uiso 1 1 calc R . .
C28 C 0.48387(12) 0.3912(4) 0.24791(8) 0.0206(4) Uani 1 1 d . . .
C29 C 0.42702(12) 0.2801(4) 0.20978(8) 0.0198(4) Uani 1 1 d . . .
N1 N 0.19268(16) 0.1745(6) 0.49062(9) 0.0563(7) Uani 1 1 d . . .
N2 N 0.30318(16) -0.2016(6) 0.62538(9) 0.0531(7) Uani 1 1 d . . .

loop_
_atom_site_aniso_label
_atom_site_aniso_U_11
_atom_site_aniso_U_22
_atom_site_aniso_U_33
_atom_site_aniso_U_23
_atom_site_aniso_U_13
_atom_site_aniso_U_12
Co1 0.0206(3) 0.0253(3) 0.0178(3) 0.0007(2) 0.0001(2) 0.0006(3)
S1 0.0346(4) 0.0568(4) 0.0209(3) 0.0069(3) 0.0031(2) 0.0171(3)
S2 0.0279(7) 0.0309(13) 0.0231(7) 0.0052(8) -0.0019(5) -0.0008(5)
S3 0.0207(6) 0.0286(12) 0.0170(6) 0.0000(6) -0.0002(4) -0.0008(5)
C1 0.0318(14) 0.0344(12) 0.0240(11) -0.0074(9) 0.0002(10) 0.0050(10)
C2 0.0329(14) 0.0452(13) 0.0195(11) -0.0036(10) 0.0060(10) 0.0079(11)
C3 0.0477(18) 0.0390(13) 0.0252(12) 0.0000(10) -0.0075(12) -0.0072(12)
C4 0.0419(16) 0.0406(13) 0.0224(11) -0.0055(10) -0.0044(11) -0.0025(12)
C10 0.0222(11) 0.0168(9) 0.0241(10) -0.0022(8) -0.0007(9) 0.0067(8)
C11 0.0202(11) 0.0162(9) 0.0241(10) -0.0028(8) -0.0009(9) 0.0065(8)
C12 0.0262(12) 0.0223(10) 0.0252(11) -0.0030(8) -0.0047(10) 0.0050(9)
C13 0.0217(12) 0.0231(10) 0.0350(12) -0.0056(9) -0.0045(10) 0.0048(8)
C14 0.0207(12) 0.0225(10) 0.0378(13) -0.0051(9) 0.0031(10) 0.0021(9)
C15 0.0215(11) 0.0200(9) 0.0294(11) -0.0022(8) 0.0031(9) 0.0039(8)
C16 0.0292(13) 0.0255(10) 0.0319(12) 0.0019(9) 0.0078(10) 0.0031(9)
C17 0.0376(14) 0.0302(11) 0.0245(11) 0.0020(9) 0.0043(11) 0.0052(10)
C18 0.0313(13) 0.0245(10) 0.0245(11) -0.0004(8) -0.0024(10) 0.0047(9)
C19 0.0210(11) 0.0186(9) 0.0213(10) -0.0024(8) -0.0005(9) 0.0065(8)
C20 0.0214(11) 0.0179(9) 0.0253(11) -0.0036(8) 0.0008(9) 0.0063(8)
C21 0.0281(13) 0.0269(11) 0.0248(11) -0.0028(9) -0.0060(10) 0.0036(9)
C22 0.0238(12) 0.0263(11) 0.0406(13) -0.0082(10) -0.0055(11) 0.0016(9)
C23 0.0212(12) 0.0227(10) 0.0413(13) -0.0031(9) 0.0009(10) 0.0006(9)
C24 0.0236(12) 0.0167(9) 0.0333(12) -0.0009(8) 0.0039(9) 0.0055(8)
C25 0.0260(13) 0.0220(10) 0.0356(12) 0.0052(9) 0.0069(10) 0.0050(9)
C26 0.0332(13) 0.0289(11) 0.0283(11) 0.0056(9) 0.0063(10) 0.0088(10)
C27 0.0292(13) 0.0251(10) 0.0244(11) -0.0003(8) -0.0018(10) 0.0047(9)
C28 0.0235(12) 0.0156(9) 0.0226(10) -0.0011(7) -0.0011(9) 0.0065(8)
C29 0.0181(11) 0.0160(9) 0.0252(10) -0.0018(8) -0.0011(9) 0.0045(8)
N1 0.0534(17) 0.0773(17) 0.0369(13) 0.0047(12) -0.0148(13) -0.0259(15)
N2 0.0603(17) 0.0604(14) 0.0380(13) 0.0055(12) -0.0070(13) -0.0208(13)

loop_
_atom_type_symbol
_atom_type_description
_atom_type_scat_dispersion_real
_atom_type_scat_dispersion_imag
_atom_type_scat_source
C C 0.0033 0.0016 'International Tables Vol C Tables 4.2.6.8 and 6.1.1.4'
H H 0.0000 0.0000 'International Tables Vol C Tables 4.2.6.8 and 6.1.1.4'
N N 0.0061 0.0033 'International Tables Vol C Tables 4.2.6.8 and 6.1.1.4'
S S 0.1246 0.1234 'International Tables Vol C Tables 4.2.6.8 and 6.1.1.4'
Co Co 0.3494 0.9721 'International Tables Vol C Tables 4.2.6.8 and 6.1.1.4'

loop_
_geom_angle_atom_site_label_1
_geom_angle_atom_site_label_2
_geom_angle_atom_site_label_3
_geom_angle
_geom_angle_site_symmetry_1
_geom_angle_site_symmetry_3
_geom_angle_publ_flag
Co1 Co1 S1 89.46(7) 3_666 . ?
Co1 Co1 S2 78.39(11) 3_666 . ?
S1 Co1 S2 95.07(4) . . ?
Co1 Co1 S2 75.48(10) 3_666 3_666 ?
S1 Co1 S2 84.75(4) . 3_666 ?
S2 Co1 S2 153.87(3) . 3_666 ?
Co1 Co1 S3 98.82(10) 3_666 . ?
S1 Co1 S3 93.63(4) . . ?
S2 Co1 S3 20.50(4) . . ?
S2 Co1 S3 174.06(5) 3_666 . ?
Co1 Co1 S1 65.47(7) 3_666 3_666 ?
S1 Co1 S1 154.93(3) . 3_666 ?
S2 Co1 S1 80.47(6) . 3_666 ?
S2 Co1 S1 88.68(6) 3_666 3_666 ?
S3 Co1 S1 90.42(5) . 3_666 ?
Co1 Co1 S3 165.79(9) 3_666 3_656 ?
S1 Co1 S3 100.04(4) . 3_656 ?
S2 Co1 S3 110.93(7) . 3_656 ?
S2 Co1 S3 94.76(7) 3_666 3_656 ?
S3 Co1 S3 91.15(7) . 3_656 ?
S1 Co1 S3 104.60(4) 3_666 3_656 ?
Co1 Co1 S3 58.65(8) 3_666 3_666 ?
S1 Co1 S3 86.65(4) . 3_666 ?
S2 Co1 S3 137.01(5) . 3_666 ?
S2 Co1 S3 16.90(5) 3_666 3_666 ?
S3 Co1 S3 157.47(4) . 3_666 ?
S1 Co1 S3 80.37(4) 3_666 3_666 ?
S3 Co1 S3 111.01(6) 3_656 3_666 ?
C1 S1 Co1 101.44(9) . . ?
C1 S1 Co1 103.61(9) . 3_666 ?
Co1 S1 Co1 25.07(3) . 3_666 ?
C2 S2 Co1 97.05(11) . . ?
C2 S2 Co1 105.66(9) . 3_666 ?
Co1 S2 Co1 26.13(3) . 3_666 ?
C2 S3 Co1 101.27(10) . . ?
C2 S3 Co1 107.58(15) . 3_656 ?
Co1 S3 Co1 88.85(7) . 3_656 ?
C2 S3 Co1 97.54(12) . 3_666 ?
Co1 S3 Co1 22.53(4) . 3_666 ?
Co1 S3 Co1 111.01(6) 3_656 3_666 ?
C2 C1 C3 120.6(2) . . ?
C2 C1 S1 121.5(2) . . ?
C3 C1 S1 117.94(18) . . ?
C1 C2 C4 123.4(2) . . ?
C1 C2 S3 120.13(19) . . ?
C4 C2 S3 114.25(19) . . ?
C1 C2 S2 117.96(19) . . ?
C4 C2 S2 117.87(18) . . ?
S3 C2 S2 24.90(6) . . ?
N1 C3 C1 179.2(3) . . ?
N2 C4 C2 177.9(3) . . ?
C19 C10 C11 121.7(2) . . ?
C19 C10 C15 119.00(19) . . ?
C11 C10 C15 119.28(19) . . ?
C12 C11 C10 118.7(2) . . ?
C12 C11 C28 121.99(19) . . ?
C10 C11 C28 119.33(19) . . ?
C13 C12 C11 122.0(2) . . ?
C14 C13 C12 120.1(2) . . ?
C13 C14 C15 120.7(2) . . ?
C16 C15 C14 120.9(2) . . ?
C16 C15 C10 119.7(2) . . ?
C14 C15 C10 119.3(2) . . ?
C17 C16 C15 120.5(2) . . ?
C16 C17 C18 120.6(2) . . ?
C17 C18 C19 121.4(2) . . ?
C18 C19 C10 118.7(2) . . ?
C18 C19 C20 122.02(19) . . ?
C10 C19 C20 119.24(18) . . ?
C21 C20 C29 118.8(2) . . ?
C21 C20 C19 122.20(19) . . ?
C29 C20 C19 119.04(19) . . ?
C22 C21 C20 121.8(2) . . ?
C23 C22 C21 120.1(2) . . ?
C22 C23 C24 121.1(2) . . ?
C23 C24 C25 121.6(2) . . ?
C23 C24 C29 119.1(2) . . ?
C25 C24 C29 119.3(2) . . ?
C26 C25 C24 121.0(2) . . ?
C25 C26 C27 120.3(2) . . ?
C26 C27 C28 121.5(2) . . ?
C27 C28 C29 119.0(2) . . ?
C27 C28 C11 122.26(19) . . ?
C29 C28 C11 118.77(18) . . ?
C20 C29 C28 121.9(2) . . ?
C20 C29 C24 119.16(19) . . ?
C28 C29 C24 118.95(19) . . ?

loop_
_geom_bond_atom_site_label_1
_geom_bond_atom_site_label_2
_geom_bond_distance
_geom_bond_site_symmetry_2
_geom_bond_publ_flag
Co1 S1 2.1046(9) . ?
Co1 S2 2.1540(14) . ?
Co1 S2 2.1796(15) 3_666 ?
Co1 S3 2.1841(15) . ?
Co1 S1 2.3133(9) 3_666 ?
Co1 S3 2.405(3) 3_656 ?
Co1 S3 2.527(2) 3_666 ?
S1 C1 1.719(3) . ?
S1 Co1 2.3133(9) 3_666 ?
S2 C2 1.834(3) . ?
S2 Co1 2.1796(15) 3_666 ?
S3 C2 1.668(3) . ?
S3 Co1 2.405(3) 3_656 ?
S3 Co1 2.527(2) 3_666 ?
C1 C2 1.364(3) . ?
C1 C3 1.435(4) . ?
C2 C4 1.431(3) . ?
C3 N1 1.147(4) . ?
C4 N2 1.134(3) . ?
C10 C19 1.421(3) . ?
C10 C11 1.425(3) . ?
C10 C15 1.427(3) . ?
C11 C12 1.395(3) . ?
C11 C28 1.461(3) . ?
C12 C13 1.388(3) . ?
C13 C14 1.375(3) . ?
C14 C15 1.414(3) . ?
C15 C16 1.407(3) . ?
C16 C17 1.367(3) . ?
C17 C18 1.387(3) . ?
C18 C19 1.404(3) . ?
C19 C20 1.462(3) . ?
C20 C21 1.395(3) . ?
C20 C29 1.422(3) . ?
C21 C22 1.391(3) . ?
C22 C23 1.370(3) . ?
C23 C24 1.405(3) . ?
C24 C25 1.408(3) . ?
C24 C29 1.435(3) . ?
C25 C26 1.371(3) . ?
C26 C27 1.394(3) . ?
C27 C28 1.397(3) . ?
C28 C29 1.429(3) . ?
